data_7110375
loop_
_publ_author_name
'Collman, James P.'
'Schwenninger, Reinhold'
'Rapta, Miroslav'
'Br\"oring, Martin'
'Fu, Lei'

_publ_section_title
;
 New 1,4,7-triazacyclononane-based functional analogues of the Fe/Cu
 active site of cytochrome c oxidase: structure, spectroscopy and
 electrocatalytic reduction of oxygen
;
_journal_issue 2
_journal_name_full 'Chemical Communications'
_journal_page_first 137
_journal_paper_doi 10.1039/a807598k
_journal_year 1999
_chemical_formula_sum 'C70 H63 Cl9 N12 O4 Zn'
_chemical_formula_weight 1520.80
_space_group_IT_number 2
_symmetry_cell_setting triclinic
_symmetry_Int_Tables_number 2
_symmetry_space_group_name_Hall '-P 1'
_symmetry_space_group_name_H-M 'P -1'
_cell_angle_alpha 103.096(1)
_cell_angle_beta 91.287(1)
_cell_angle_gamma 111.723(1)
_cell_formula_units_Z 2
_cell_length_a 13.3435(8)
_cell_length_b 13.5214(8)
_cell_length_c 20.850(1)
_cell_measurement_reflns_used 5994
_cell_measurement_temperature 127.15
_cell_measurement_theta_max 46.5
_cell_measurement_theta_min 3.31
_cell_volume 3380.2(3)
_computing_cell_refinement 'MSC/AFC Diffractometer Control'
_computing_data_collection 'MSC/AFC Diffractometer Control'
_computing_data_reduction 'teXsan for Windows (MSC, 1997)'
_computing_publication_material 'teXsan for Windows (MSC, 1997)'
_computing_structure_refinement 'teXsan for Windows (MSC, 1997)'
_computing_structure_solution
;
SHELXS86 (Sheldrick, 1985)
;
_diffrn_ambient_temperature 127.15
_diffrn_measurement_device 'Siemens SMART'
_diffrn_orient_matrix_UB_11 0.0768993
_diffrn_orient_matrix_UB_12 0.0291738
_diffrn_orient_matrix_UB_13 -0.0100580
_diffrn_orient_matrix_UB_21 -0.0111671
_diffrn_orient_matrix_UB_22 0.0632276
_diffrn_orient_matrix_UB_23 -0.0117120
_diffrn_orient_matrix_UB_31 0.0236834
_diffrn_orient_matrix_UB_32 0.0438416
_diffrn_orient_matrix_UB_33 0.0471224
_diffrn_radiation_detector 'scintillation counter'
_diffrn_radiation_monochromator graphite
_diffrn_radiation_source 'X-ray tube'
_diffrn_radiation_type 'Mo Ka '
_diffrn_radiation_wavelength 0.7107
_diffrn_reflns_av_R_equivalents 0.05924
_diffrn_reflns_limit_h_max 14
_diffrn_reflns_limit_h_min 0
_diffrn_reflns_limit_k_max 13
_diffrn_reflns_limit_k_min -14
_diffrn_reflns_limit_l_max 23
_diffrn_reflns_limit_l_min -23
_diffrn_reflns_number 15847
_diffrn_reflns_reduction_process 'Lp corrections applied'
_diffrn_reflns_theta_max 23.27
_diffrn_reflns_theta_min 1.65
_diffrn_standards_decay_% 0.00
_diffrn_standards_interval_count 0
_diffrn_standards_number 0
_exptl_absorpt_coefficient_mu 0.779
_exptl_absorpt_correction_type none
_exptl_crystal_colour unknown
_exptl_crystal_density_diffrn 1.494
_exptl_crystal_density_meas ?
_exptl_crystal_description unknown
_exptl_crystal_F_000 1564.00
_exptl_crystal_size_max 0.43
_exptl_crystal_size_mid 0.20
_exptl_crystal_size_min 0.07
_reflns_number_gt 5761
_reflns_number_total 9482
_reflns_threshold_expression I>3.00\s(I)
_cod_data_source_file 807598ksup1.cif
_cod_data_source_block 1
_cod_depositor_comments
;
The following automatic conversions were performed:

'_cell_measurement_temperature' value '-146' was changed to '127.15'
- it was converted from degrees Celsius(C) to
Kelvins(K).

'_diffrn_ambient_temperature' value '-146' was changed
to '127.15' - it was converted from degrees Celsius(C) to Kelvins(K).

Automatic conversion script
Id: cif_fix_values 1891 2012-01-12 08:04:46Z andrius 

The following automatic conversions were performed:

'_exptl_crystal_density_meas' value 'not measured' was changed to '?'
- the value is perceived as not measured.

Automatic conversion script
Id: cif_fix_values 3008 2015-01-20 13:52:24Z robertas 
;
_cod_original_cell_volume 3380.1(3)
_cod_original_sg_symbol_H-M 'P -1       '
_cod_original_formula_sum 'C70 H63 Cl9 N12 O4 Zn '
_cod_database_code 7110375

loop_
_symmetry_equiv_pos_as_xyz
'   +x,   +y,   +z'
'   -x,   -y,   -z'

loop_
_atom_site_label
_atom_site_fract_x
_atom_site_fract_y
_atom_site_fract_z
_atom_site_U_iso_or_equiv
_atom_site_occupancy
_atom_site_adp_type
_atom_site_calc_flag
Zn(0) 0.8214(1) -0.2404(1) 0.27237(6) 0.0135(3) 1.000 Uani d
Cl(1) 0.3344(4) -0.1287(3) 0.1475(2) 0.062(1) 1.000 Uani d
Cl(2) 0.4416(3) -0.1989(3) 0.0378(2) 0.059(1) 1.000 Uani d
Cl(3) 0.3710(3) -0.0191(3) 0.0428(2) 0.055(1) 1.000 Uani d
Cl(4) 0.8963(6) 0.4534(5) 0.2907(3) 0.115(3) 1.000 Uani d
Cl(5) 0.7605(4) 0.2960(4) 0.3529(4) 0.114(2) 1.000 Uani d
Cl(6) 0.9910(4) 0.3751(4) 0.3823(3) 0.085(2) 1.000 Uani d
Cl(7) 0.3618(5) -0.2875(4) 0.4855(3) 0.115(2) 1.000 Uani d
Cl(8) 0.1651(6) -0.3151(6) 0.4127(5) 0.179(4) 1.000 Uani d
Cl(9) 0.3349(6) -0.3412(5) 0.3459(3) 0.119(2) 1.000 Uani d
O(1) 1.1116(7) -0.2683(7) -0.0119(4) 0.033(3) 1.000 Uani d
O(2) 1.2313(7) 0.3875(6) 0.3921(4) 0.035(3) 1.000 Uani d
O(3) 0.5354(8) 0.1561(7) 0.2005(4) 0.051(3) 1.000 Uani d
O(4) 0.4430(6) -0.5288(6) 0.2715(4) 0.029(2) 1.000 Uani d
N(1) 0.9868(7) -0.1997(7) 0.2755(4) 0.020(3) 1.000 Uani d
N(2) 0.8539(6) -0.0776(6) 0.3199(4) 0.010(2) 1.000 Uani d
N(3) 0.6675(7) -0.2582(7) 0.2394(4) 0.017(3) 1.000 Uani d
N(4) 0.8008(7) -0.3804(6) 0.1966(4) 0.012(2) 1.000 Uani d
N(5) 1.0104(8) -0.3431(8) 0.0651(4) 0.022(3) 1.000 Uani d
N(6) 0.9571(7) -0.0893(7) 0.1003(4) 0.021(3) 1.000 Uani d
N(7) 1.1095(7) 0.1386(7) 0.2031(5) 0.024(3) 1.000 Uani d
N(8) 0.8069(8) 0.0431(7) 0.1695(5) 0.029(3) 1.000 Uani d
N(9) 1.1854(7) 0.2051(7) 0.3431(4) 0.017(3) 1.000 Uani d
N(10) 0.6189(8) 0.0544(8) 0.2380(5) 0.031(3) 1.000 Uani d
N(11) 0.5058(7) -0.6521(7) 0.2107(4) 0.023(3) 1.000 Uani d
N(12) 0.7878(7) -0.3170(7) 0.3514(4) 0.017(3) 1.000 Uani d
C(1) 1.0386(9) -0.2613(8) 0.2409(5) 0.017(3) 1.000 Uiso d
C(2) 1.1545(9) -0.2058(9) 0.2612(5) 0.020(3) 1.000 Uiso d
C(3) 1.1713(9) -0.1116(9) 0.3089(5) 0.021(3) 1.000 Uiso d
C(4) 1.0649(9) -0.1081(9) 0.3162(5) 0.019(3) 1.000 Uiso d
C(5) 1.0473(8) -0.0172(8) 0.3560(5) 0.014(2) 1.000 Uiso d
C(6) 0.9478(8) -0.0044(8) 0.3568(5) 0.013(2) 1.000 Uiso d
C(7) 0.9315(9) 0.0902(9) 0.3962(5) 0.020(3) 1.000 Uiso d
C(8) 0.8288(9) 0.0737(9) 0.3807(5) 0.017(3) 1.000 Uiso d
C(9) 0.7775(9) -0.0335(8) 0.3339(5) 0.016(3) 1.000 Uiso d
C(10) 0.6681(9) -0.0841(9) 0.3074(5) 0.018(3) 1.000 Uiso d
C(11) 0.6152(9) -0.1887(8) 0.2635(5) 0.016(3) 1.000 Uiso d
C(12) 0.5047(9) -0.2355(9) 0.2361(6) 0.024(3) 1.000 Uiso d
C(13) 0.4868(9) -0.3369(9) 0.1976(5) 0.021(3) 1.000 Uiso d
C(14) 0.5872(9) -0.3521(9) 0.1994(5) 0.018(3) 1.000 Uiso d
C(15) 0.6011(8) -0.4476(8) 0.1674(5) 0.015(2) 1.000 Uiso d
C(16) 0.7018(8) -0.4594(8) 0.1650(5) 0.014(2) 1.000 Uiso d
C(17) 0.7214(9) -0.5509(8) 0.1245(5) 0.017(3) 1.000 Uiso d
C(18) 0.8291(9) -0.5264(9) 0.1316(5) 0.022(3) 1.000 Uiso d
C(19) 0.8793(8) -0.4174(8) 0.1764(5) 0.014(2) 1.000 Uiso d
C(20) 0.9901(8) -0.3593(8) 0.1949(5) 0.014(2) 1.000 Uiso d
C(21) 1.0645(9) -0.4057(9) 0.1558(5) 0.018(3) 1.000 Uiso d
C(22) 1.124(1) -0.458(1) 0.1799(6) 0.027(3) 1.000 Uiso d
C(23) 1.195(1) -0.492(1) 0.1428(6) 0.031(3) 1.000 Uiso d
C(24) 1.207(1) -0.474(1) 0.0810(6) 0.028(3) 1.000 Uiso d
C(25) 1.1486(9) -0.4251(9) 0.0544(5) 0.024(3) 1.000 Uiso d
C(26) 1.0766(9) -0.3894(8) 0.0914(5) 0.017(3) 1.000 Uiso d
C(27) 1.031(1) -0.2866(9) 0.0159(6) 0.023(3) 1.000 Uiso d
C(28) 0.9406(9) -0.2498(9) 0.0025(6) 0.023(3) 1.000 Uiso d
C(29) 0.9688(9) -0.1253(9) 0.0308(6) 0.026(3) 1.000 Uiso d
C(30) 1.052(1) -0.065(1) 0.1468(6) 0.030(3) 1.000 Uiso d
C(31) 1.1385(9) 0.0521(9) 0.1594(5) 0.021(3) 1.000 Uiso d
C(32) 1.010(1) 0.145(1) 0.1745(6) 0.030(3) 1.000 Uiso d
C(33) 0.915(1) 0.087(1) 0.2088(6) 0.039(3) 1.000 Uiso d
C(34) 0.789(1) -0.052(1) 0.1144(6) 0.038(3) 1.000 Uiso d
C(35) 0.849(1) -0.127(1) 0.1200(6) 0.027(3) 1.000 Uiso d
C(36) 1.2001(9) 0.2469(9) 0.2153(6) 0.025(3) 1.000 Uiso d
C(37) 1.1894(9) 0.3281(9) 0.2753(6) 0.026(3) 1.000 Uiso d
C(38) 1.2029(9) 0.3112(9) 0.3427(6) 0.023(3) 1.000 Uiso d
C(39) 1.2061(9) 0.1694(9) 0.3986(5) 0.018(3) 1.000 Uiso d
C(40) 1.2955(9) 0.2399(9) 0.4465(5) 0.018(3) 1.000 Uiso d
C(41) 1.3175(9) 0.2052(9) 0.5010(6) 0.024(3) 1.000 Uiso d
C(42) 1.2526(9) 0.1028(9) 0.5100(5) 0.021(3) 1.000 Uiso d
C(43) 1.1663(9) 0.0331(9) 0.4610(5) 0.021(3) 1.000 Uiso d
C(44) 1.1412(9) 0.0646(9) 0.4058(5) 0.017(3) 1.000 Uiso d
C(45) 0.784(1) 0.134(1) 0.1508(6) 0.037(3) 1.000 Uiso d
C(46) 0.665(1) 0.107(1) 0.1355(7) 0.045(4) 1.000 Uiso d
C(47) 0.603(1) 0.108(1) 0.1949(6) 0.036(3) 1.000 Uiso d
C(48) 0.5716(9) 0.0407(9) 0.2948(5) 0.021(3) 1.000 Uiso d
C(49) 0.495(1) 0.089(1) 0.3180(6) 0.034(3) 1.000 Uiso d
C(50) 0.450(1) 0.073(1) 0.3753(6) 0.035(3) 1.000 Uiso d
C(51) 0.471(1) 0.0054(9) 0.4122(6) 0.027(3) 1.000 Uiso d
C(52) 0.542(1) -0.042(1) 0.3869(6) 0.031(3) 1.000 Uiso d
C(53) 0.5912(9) -0.0264(9) 0.3317(5) 0.019(3) 1.000 Uiso d
C(54) 0.5062(9) -0.5466(9) 0.1289(6) 0.022(3) 1.000 Uiso d
C(55) 0.458(1) -0.5427(9) 0.0694(6) 0.026(3) 1.000 Uiso d
C(56) 0.381(1) -0.6388(9) 0.0286(6) 0.026(3) 1.000 Uiso d
C(57) 0.350(1) -0.736(1) 0.0470(6) 0.031(3) 1.000 Uiso d
C(58) 0.3921(9) -0.7400(9) 0.1056(5) 0.024(3) 1.000 Uiso d
C(59) 0.4686(9) -0.6449(9) 0.1484(5) 0.022(3) 1.000 Uiso d
C(60) 0.4839(9) -0.5971(9) 0.2696(5) 0.021(3) 1.000 Uiso d
C(61) 0.5080(9) -0.6310(9) 0.3304(6) 0.026(3) 1.000 Uiso d
C(62) 0.545(1) -0.537(1) 0.3928(6) 0.032(3) 1.000 Uiso d
C(63) 0.6589(9) -0.4547(9) 0.3967(5) 0.022(3) 1.000 Uiso d
C(64) 0.739(1) -0.439(1) 0.4459(6) 0.028(3) 1.000 Uiso d
C(65) 0.8415(9) -0.3623(9) 0.4473(5) 0.022(3) 1.000 Uiso d
C(66) 0.8649(9) -0.3036(9) 0.3991(5) 0.021(3) 1.000 Uiso d
C(67) 0.6866(9) -0.3905(9) 0.3521(5) 0.019(3) 1.000 Uiso d
C(68) 0.344(1) -0.146(1) 0.0644(6) 0.036(3) 1.000 Uiso d
C(69) 0.886(1) 0.407(1) 0.3611(9) 0.069(5) 1.000 Uiso d
C(70) 0.264(1) -0.358(1) 0.4200(8) 0.065(5) 1.000 Uiso d
H(1) 0.9441 -0.3519 0.0834 0.027 1.000 Uiso c
H(2) 1.1568 0.1506 0.3024 0.021 1.000 Uiso c
H(3) 0.6702 0.0213 0.2280 0.036 1.000 Uiso c
H(4) 0.5469 -0.6960 0.2120 0.029 1.000 Uiso c
H(5) 1.2090 -0.2305 0.2443 0.025 1.000 Uiso c
H(6) 1.2388 -0.0594 0.3324 0.026 1.000 Uiso c
H(7) 0.9839 0.1518 0.4271 0.024 1.000 Uiso c
H(8) 0.7947 0.1232 0.3971 0.021 1.000 Uiso c
H(9) 0.4531 -0.2021 0.2432 0.029 1.000 Uiso c
H(10) 0.4195 -0.3888 0.1737 0.025 1.000 Uiso c
H(11) 0.6677 -0.6167 0.0976 0.020 1.000 Uiso c
H(12) 0.8654 -0.5717 0.1111 0.027 1.000 Uiso c
H(13) 1.1152 -0.4711 0.2228 0.033 1.000 Uiso c
H(14) 1.2350 -0.5280 0.1599 0.037 1.000 Uiso c
H(15) 1.2573 -0.4958 0.0558 0.034 1.000 Uiso c
H(16) 1.1569 -0.4155 0.0108 0.028 1.000 Uiso c
H(17) 0.9229 -0.2669 -0.0442 0.028 1.000 Uiso c
H(18) 0.8792 -0.2893 0.0216 0.028 1.000 Uiso c
H(19) 0.9228 -0.1049 0.0057 0.031 1.000 Uiso c
H(20) 1.0423 -0.0873 0.0249 0.031 1.000 Uiso c
H(21) 1.0278 -0.0765 0.1881 0.036 1.000 Uiso c
H(22) 1.0854 -0.1154 0.1295 0.036 1.000 Uiso c
H(23) 1.1502 0.0695 0.1178 0.025 1.000 Uiso c
H(24) 1.2038 0.0534 0.1793 0.025 1.000 Uiso c
H(25) 1.0201 0.2202 0.1810 0.036 1.000 Uiso c
H(26) 0.9971 0.1107 0.1283 0.036 1.000 Uiso c
H(27) 0.9135 0.1378 0.2483 0.046 1.000 Uiso c
H(28) 0.9260 0.0272 0.2198 0.046 1.000 Uiso c
H(29) 0.7135 -0.0957 0.1078 0.045 1.000 Uiso c
H(30) 0.8095 -0.0247 0.0764 0.045 1.000 Uiso c
H(31) 0.8078 -0.1980 0.0925 0.033 1.000 Uiso c
H(32) 0.8540 -0.1305 0.1649 0.033 1.000 Uiso c
H(33) 1.2665 0.2380 0.2224 0.030 1.000 Uiso c
H(34) 1.2006 0.2752 0.1775 0.030 1.000 Uiso c
H(35) 1.2424 0.3983 0.2755 0.031 1.000 Uiso c
H(36) 1.1189 0.3286 0.2691 0.031 1.000 Uiso c
H(37) 1.3400 0.3104 0.4414 0.022 1.000 Uiso c
H(38) 1.3782 0.2523 0.5328 0.029 1.000 Uiso c
H(39) 1.2665 0.0808 0.5483 0.026 1.000 Uiso c
H(40) 1.1235 -0.0382 0.4657 0.026 1.000 Uiso c
H(41) 0.8126 0.1977 0.1865 0.045 1.000 Uiso c
H(42) 0.8182 0.1479 0.1126 0.045 1.000 Uiso c
H(43) 0.6572 0.1590 0.1141 0.054 1.000 Uiso c
H(44) 0.6334 0.0352 0.1063 0.054 1.000 Uiso c
H(45) 0.4752 0.1319 0.2936 0.041 1.000 Uiso c
H(46) 0.4029 0.1089 0.3909 0.042 1.000 Uiso c
H(47) 0.4392 -0.0061 0.4515 0.032 1.000 Uiso c
H(48) 0.5566 -0.0898 0.4095 0.037 1.000 Uiso c
H(49) 0.4785 -0.4751 0.0570 0.032 1.000 Uiso c
H(50) 0.3494 -0.6370 -0.0122 0.032 1.000 Uiso c
H(51) 0.2989 -0.8011 0.0183 0.037 1.000 Uiso c
H(52) 0.3693 -0.8079 0.1178 0.029 1.000 Uiso c
H(53) 0.4441 -0.6874 0.3371 0.031 1.000 Uiso c
H(54) 0.5639 -0.6586 0.3230 0.031 1.000 Uiso c
H(55) 0.4971 -0.4989 0.3945 0.039 1.000 Uiso c
H(56) 0.5401 -0.5670 0.4300 0.039 1.000 Uiso c
H(57) 0.7234 -0.4800 0.4782 0.034 1.000 Uiso c
H(58) 0.8967 -0.3493 0.4813 0.026 1.000 Uiso c
H(59) 0.9370 -0.2529 0.3998 0.026 1.000 Uiso c
H(60) 0.6310 -0.3985 0.3197 0.023 1.000 Uiso c
H(61) 0.2750 -0.1965 0.0415 0.043 1.000 Uiso c
H(62) 0.8843 0.4644 0.3965 0.083 1.000 Uiso c
H(63) 0.2341 -0.4333 0.4197 0.078 1.000 Uiso c

loop_
_atom_site_aniso_label
_atom_site_aniso_U_11
_atom_site_aniso_U_22
_atom_site_aniso_U_33
_atom_site_aniso_U_12
_atom_site_aniso_U_13
_atom_site_aniso_U_23
Zn(0) 0.0125(7) 0.0121(7) 0.0132(7) 0.0030(5) -0.0011(5) 0.0011(5)
Cl(1) 0.082(3) 0.072(3) 0.042(2) 0.031(2) 0.020(2) 0.032(2)
Cl(2) 0.040(2) 0.048(2) 0.080(3) 0.019(2) 0.011(2) -0.001(2)
Cl(3) 0.084(3) 0.044(2) 0.038(2) 0.023(2) 0.012(2) 0.015(2)
Cl(4) 0.160(6) 0.126(5) 0.089(4) 0.068(5) 0.044(4) 0.062(4)
Cl(5) 0.069(4) 0.076(4) 0.207(7) 0.025(3) -0.002(4) 0.060(4)
Cl(6) 0.063(3) 0.086(4) 0.119(4) 0.035(3) 0.015(3) 0.041(3)
Cl(7) 0.127(5) 0.085(4) 0.089(4) -0.010(3) -0.047(4) 0.029(3)
Cl(8) 0.130(6) 0.128(6) 0.30(1) 0.084(5) -0.021(7) 0.036(6)
Cl(9) 0.158(6) 0.079(4) 0.091(4) 0.020(4) 0.029(4) 0.010(3)
O(1) 0.034(5) 0.040(5) 0.034(5) 0.018(4) 0.018(4) 0.025(4)
O(2) 0.060(6) 0.026(5) 0.015(5) 0.017(5) -0.004(4) -0.000(4)
O(3) 0.079(8) 0.044(6) 0.049(6) 0.048(6) 0.007(6) 0.010(5)
O(4) 0.025(5) 0.022(5) 0.036(5) 0.011(4) -0.004(4) -0.002(4)
N(1) 0.016(5) 0.018(5) 0.017(5) -0.001(4) -0.003(4) 0.003(4)
N(2) 0.004(4) 0.010(5) 0.016(5) 0.003(4) 0.005(4) 0.003(4)
N(3) 0.011(5) 0.015(5) 0.018(5) -0.002(4) -0.001(4) 0.003(4)
N(4) 0.013(5) 0.012(5) 0.009(5) 0.003(4) 0.002(4) -0.001(4)
N(5) 0.029(6) 0.033(6) 0.011(5) 0.020(5) 0.007(4) 0.008(4)
N(6) 0.013(5) 0.032(6) 0.018(5) 0.006(5) 0.000(4) 0.007(5)
N(7) 0.008(5) 0.022(6) 0.034(6) -0.001(4) -0.005(4) 0.004(5)
N(8) 0.028(6) 0.022(6) 0.027(6) 0.002(5) -0.009(5) 0.000(5)
N(9) 0.022(5) 0.011(5) 0.010(5) 0.004(4) -0.001(4) -0.005(4)
N(10) 0.038(7) 0.028(6) 0.042(7) 0.031(5) 0.004(5) 0.009(5)
N(11) 0.024(6) 0.015(5) 0.025(6) 0.000(4) 0.001(5) 0.006(4)
N(12) 0.032(6) 0.013(5) 0.008(5) 0.012(4) 0.009(4) 0.003(4)

loop_
_atom_type_symbol
_atom_type_oxidation_number
_atom_type_number_in_cell
_atom_type_scat_dispersion_real
_atom_type_scat_dispersion_imag
_atom_type_scat_source
Zn 0 2 0.222 1.431
;International Tables for Crystallography
(1992, Vol. C, Tables 4.2.6.8 and 6.1.1.1)
;
O 0 8 0.008 0.006
;International Tables for Crystallography
(1992, Vol. C, Table 6.1.1.2)
;
N 0 24 0.004 0.003
;International Tables for Crystallography
(1992, Vol. C, Table 6.1.1.2)
;
C 0 140 0.002 0.002
;International Tables for Crystallography
(1992, Vol. C, Table 6.1.1.2)
;
H 0 126 0.000 0.000
;International Tables for Crystallography
(1992, Vol. C, Table 6.1.1.2)
;
Cl 0 18 0.132 0.159
;International Tables for Crystallography
(1992, Vol. C, Tables 4.2.6.8 and 6.1.1.1)
;
